data_4108593
loop_
_publ_author_name
'Shuichi Hiraoka'
'Koji Harano'
'Motoo Shiro'
'Mitsuhiko Shionoya'

_publ_contact_author_email shionoya@chem.s.u-tokyo.ac.jp
_publ_contact_author_fax ' +81-3-5841-8060 '
_publ_contact_author_name 'Mistuhiko Shionoya'
_publ_contact_author_phone ' +81-3-5841-8060 '
_publ_section_title
;
 A Self-Assembled Organic Capsule Formed from the Union of Six
 Hexagram-Shaped Amphiphile Molecules
;
_journal_name_full 'Journal of the American Chemical Society'
_journal_page_first 14368
_journal_page_last 14369
_journal_paper_doi 10.1021/ja804885k
_journal_volume 130
_journal_year 2008
_chemical_formula_moiety
;
    6(C60 H45 N3), 2(C9 H9 Br3), 8(C H4 O), 14(H2 O)             
;
_chemical_formula_sum 'C386 H348 Br6 N18 O22'
_chemical_formula_weight 6070.53
_space_group_IT_number 148
_symmetry_cell_setting trigonal
_symmetry_Int_Tables_number 148
_symmetry_space_group_name_Hall '-R 3'
_symmetry_space_group_name_H-M 'R -3 :H'
_audit_creation_date 2007-08-03
_audit_creation_method 'by CrystalStructure 3.8'
_cell_angle_alpha 90.0000
_cell_angle_beta 90.0000
_cell_angle_gamma 120.0000
_cell_formula_units_Z 3
_cell_length_a 23.8971(6)
_cell_length_b 23.8971(6)
_cell_length_c 50.1378(12)
_cell_measurement_reflns_used 21667
_cell_measurement_temperature 110.1
_cell_measurement_theta_max 68.1
_cell_measurement_theta_min 4.5
_cell_volume 24796.3(11)
_computing_cell_refinement 'PROCESS-AUTO (Rigaku, 1998)'
_computing_data_collection 'PROCESS-AUTO (Rigaku, 1998)'
_computing_data_reduction 'CrystalStructure (Rigaku & RAC 2007)'
_computing_molecular_graphics 'ORTEP (Johnson, 1976)'
_computing_publication_material 'CrystalStructure (Rigaku & RAC 2007)'
_computing_structure_refinement 'SHELXL97 (Sheldrick, 1997)'
_computing_structure_solution 'SHELXS97 (Sheldrick, 1997)'
_diffrn_detector_area_resol_mean 10.00
_diffrn_measured_fraction_theta_full 0.998
_diffrn_measured_fraction_theta_max 0.998
_diffrn_measurement_device_type 'Rigaku RAXIS-RAPID'
_diffrn_measurement_method \w
_diffrn_radiation_type 'Cu K\a'
_diffrn_radiation_wavelength 1.54187
_diffrn_reflns_av_R_equivalents 0.059
_diffrn_reflns_limit_h_max 19
_diffrn_reflns_limit_h_min -19
_diffrn_reflns_limit_k_max 19
_diffrn_reflns_limit_k_min -17
_diffrn_reflns_limit_l_max 29
_diffrn_reflns_limit_l_min -41
_diffrn_reflns_number 32774
_diffrn_reflns_theta_full 39.97
_diffrn_reflns_theta_max 39.97
_exptl_absorpt_coefficient_mu 1.399
_exptl_absorpt_correction_T_max 0.959
_exptl_absorpt_correction_T_min 0.819
_exptl_absorpt_correction_type multi-scan
_exptl_absorpt_process_details
;
    Higashi, T. (1995). Program for Absorption Correction.
    Rigaku Corporation, Tokyo, Japan.
;
_exptl_crystal_colour colorless
_exptl_crystal_density_diffrn 1.219
_exptl_crystal_description block
_exptl_crystal_F_000 9528.00
_exptl_crystal_size_max 0.10
_exptl_crystal_size_mid 0.05
_exptl_crystal_size_min 0.03
_refine_diff_density_max 0.87
_refine_diff_density_min -1.13
_refine_ls_extinction_method none
_refine_ls_goodness_of_fit_ref 1.484
_refine_ls_hydrogen_treatment constr
_refine_ls_number_parameters 238
_refine_ls_number_reflns 3281
_refine_ls_R_factor_gt 0.1545
_refine_ls_shift/su_max 0.0010
_refine_ls_structure_factor_coef Fsqd
_refine_ls_weighting_details 'w = 1/[\s^2^(Fo^2^)+(0.2000P)^2^+172.5000P] where P=(Fo^2^+2Fc^2^)/3'
_refine_ls_weighting_scheme calc
_refine_ls_wR_factor_ref 0.4376
_reflns_number_gt 2573
_reflns_number_total 3281
_reflns_threshold_expression F^2^>2.0\s(F^2^)
_cod_data_source_file ja804885k_si_002.cif
_cod_data_source_block '_H060628L'
_cod_original_sg_symbol_H-M 'R -3:H'
_cod_original_formula_sum 'C386 H348 Br6 N18 O22 '
_cod_database_code 4108593

loop_
_symmetry_equiv_pos_site_id
_symmetry_equiv_pos_as_xyz
1 +X,+Y,+Z
2 -Y,+X-Y,+Z
3 -X+Y,-X,+Z
4 -X,-Y,-Z
5 +Y,-X+Y,-Z
6 +X-Y,+X,-Z
7 2/3+X,1/3+Y,1/3+Z
8 2/3-Y,1/3+X-Y,1/3+Z
9 2/3-X+Y,1/3-X,1/3+Z
10 2/3-X,1/3-Y,1/3-Z
11 2/3+Y,1/3-X+Y,1/3-Z
12 2/3+X-Y,1/3+X,1/3-Z
13 1/3+X,2/3+Y,2/3+Z
14 1/3-Y,2/3+X-Y,2/3+Z
15 1/3-X+Y,2/3-X,2/3+Z
16 1/3-X,2/3-Y,2/3-Z
17 1/3+Y,2/3-X+Y,2/3-Z
18 1/3+X-Y,2/3+X,2/3-Z

loop_
_atom_site_label
_atom_site_type_symbol
_atom_site_fract_x
_atom_site_fract_y
_atom_site_fract_z
_atom_site_U_iso_or_equiv
_atom_site_adp_type
_atom_site_occupancy
_atom_site_symmetry_multiplicity
_atom_site_calc_flag
_atom_site_refinement_flags
_atom_site_disorder_assembly
_atom_site_disorder_group
C(1) C 0.5052(4) 0.4455(3) 0.4220(2) 0.077(3) Uiso 1.00 1 d D . .
C(2) C 0.4661(5) 0.4386(4) 0.3997(2) 0.076(3) Uiso 1.00 1 d D . .
C(3) C 0.4162(5) 0.3772(5) 0.3915(2) 0.074(3) Uiso 1.00 1 d D . .
C(4) C 0.4054(5) 0.3216(4) 0.4056(2) 0.076(3) Uiso 1.00 1 d D . .
C(5) C 0.4417(5) 0.3273(4) 0.4285(2) 0.082(4) Uiso 1.00 1 d D . .
C(6) C 0.4921(5) 0.3892(5) 0.4363(2) 0.086(4) Uiso 1.00 1 d D . .
C(7) C 0.5626(5) 0.5080(3) 0.4299(2) 0.0705(15) Uiso 0.695 1 d PG A 1
C(8) C 0.6130(6) 0.5421(5) 0.4121(2) 0.0740(15) Uiso 0.695 1 d PG A 1
C(9) C 0.6618(5) 0.6043(5) 0.4183(2) 0.0810(17) Uiso 0.695 1 d PG A 1
C(10) C 0.6601(5) 0.6325(3) 0.4423(3) 0.0839(18) Uiso 0.695 1 d PG A 1
C(11) C 0.6097(6) 0.5985(6) 0.4601(2) 0.0810(17) Uiso 0.695 1 d PG A 1
C(12) C 0.5610(5) 0.5362(6) 0.4539(2) 0.0740(15) Uiso 0.695 1 d PG A 1
H(8) H 0.6142 0.5228 0.3957 0.089 Uiso 0.695 1 d PG A 1
H(9) H 0.6963 0.6275 0.4061 0.097 Uiso 0.695 1 d PG A 1
H(11) H 0.6086 0.6177 0.4765 0.097 Uiso 0.695 1 d PG A 1
H(12) H 0.5265 0.5130 0.4661 0.089 Uiso 0.695 1 d PG A 1
C(13) C 0.7132(7) 0.6988(5) 0.4494(3) 0.095(2) Uiso 0.695 1 d PG B 1
C(14) C 0.7767(9) 0.7212(7) 0.4415(4) 0.107(2) Uiso 0.695 1 d PG B 1
C(15) C 0.8243(6) 0.7840(8) 0.4477(4) 0.130(2) Uiso 0.695 1 d PG B 1
C(16) C 0.8085(7) 0.8242(5) 0.4618(4) 0.141(3) Uiso 0.695 1 d PG B 1
N(1) N 0.7450(9) 0.8017(7) 0.4697(3) 0.130(2) Uiso 0.695 1 d PG B 1
C(18) C 0.6973(6) 0.7391(8) 0.4635(3) 0.107(2) Uiso 0.695 1 d PG B 1
H(14) H 0.7875 0.6937 0.4319 0.129 Uiso 0.695 1 d PG B 1
H(15) H 0.8677 0.7993 0.4423 0.156 Uiso 0.695 1 d PG B 1
H(16) H 0.8410 0.8671 0.4660 0.169 Uiso 0.695 1 d PG B 1
H(18) H 0.6539 0.7237 0.4688 0.129 Uiso 0.695 1 d PG B 1
C(7A) C 0.5532(12) 0.5137(6) 0.4289(6) 0.0705(15) Uiso 0.305 1 d PG A 2
C(8A) C 0.6123(14) 0.5321(11) 0.4170(6) 0.0740(15) Uiso 0.305 1 d PG A 2
C(9A) C 0.6650(10) 0.5931(13) 0.4218(7) 0.0810(17) Uiso 0.305 1 d PG A 2
C(10A) C 0.6584(11) 0.6357(7) 0.4386(7) 0.0839(18) Uiso 0.305 1 d PG A 2
C(11A) C 0.5992(14) 0.6174(10) 0.4506(6) 0.0810(17) Uiso 0.305 1 d PG A 2
C(12A) C 0.5466(11) 0.5564(12) 0.4457(6) 0.0740(15) Uiso 0.305 1 d PG A 2
H(8A) H 0.6168 0.5029 0.4055 0.089 Uiso 0.305 1 d PD A 2
H(9A) H 0.7054 0.6056 0.4136 0.097 Uiso 0.305 1 d PG A 2
H(11A) H 0.5947 0.6465 0.4620 0.097 Uiso 0.305 1 d PG A 2
H(12A) H 0.5062 0.5438 0.4539 0.089 Uiso 0.305 1 d PG A 2
C(13A) C 0.7130(16) 0.7028(10) 0.4445(8) 0.095(2) Uiso 0.305 1 d PG B 2
C(14A) C 0.775(2) 0.7121(14) 0.4451(9) 0.107(2) Uiso 0.305 1 d PG B 2
N(1A) N 0.8273(13) 0.7729(19) 0.4508(9) 0.130(2) Uiso 0.305 1 d PG B 2
C(16A) C 0.8171(15) 0.8243(11) 0.4559(9) 0.141(3) Uiso 0.305 1 d PG B 2
C(17A) C 0.7549(19) 0.8150(13) 0.4552(9) 0.130(2) Uiso 0.305 1 d PG B 2
C(18A) C 0.7028(13) 0.7542(18) 0.4495(9) 0.107(2) Uiso 0.305 1 d PG B 2
H(14A) H 0.7822 0.6770 0.4417 0.129 Uiso 0.305 1 d PG B 2
H(16A) H 0.8527 0.8659 0.4598 0.169 Uiso 0.305 1 d PG B 2
H(17A) H 0.7479 0.8501 0.4587 0.156 Uiso 0.305 1 d PG B 2
H(18A) H 0.6602 0.7478 0.4491 0.129 Uiso 0.305 1 d PG B 2
C(19) C 0.4764(6) 0.4977(5) 0.3854(2) 0.0859(18) Uiso 1.00 1 d D . .
C(20) C 0.5035(6) 0.5128(6) 0.3601(2) 0.0893(19) Uiso 1.00 1 d D . .
C(21) C 0.5135(6) 0.5670(6) 0.3469(3) 0.097(2) Uiso 1.00 1 d D . .
C(22) C 0.4947(6) 0.6076(6) 0.3580(2) 0.101(2) Uiso 1.00 1 d D . .
C(23) C 0.4698(6) 0.5947(6) 0.3834(2) 0.097(2) Uiso 1.00 1 d D . .
C(24) C 0.4610(6) 0.5406(5) 0.3969(2) 0.0893(19) Uiso 1.00 1 d D . .
C(25) C 0.5021(8) 0.6653(7) 0.3431(3) 0.135(2) Uiso 1.00 1 d D . .
H(20) H 0.5155 0.4847 0.3518 0.107 Uiso 1.00 1 c R . .
H(21) H 0.5336 0.5767 0.3298 0.116 Uiso 1.00 1 c R . .
H(23) H 0.4585 0.6234 0.3917 0.116 Uiso 1.00 1 c R . .
H(24) H 0.4440 0.5328 0.4145 0.107 Uiso 1.00 1 c R . .
H(25A) H 0.4879 0.6893 0.3544 0.162 Uiso 1.00 1 c R . .
H(25B) H 0.4757 0.6510 0.3269 0.162 Uiso 1.00 1 c R . .
H(25C) H 0.5476 0.6934 0.3382 0.162 Uiso 1.00 1 c R . .
C(26) C 0.3722(5) 0.3706(5) 0.3691(2) 0.0749(13) Uiso 1.00 1 d D . .
C(27) C 0.3750(6) 0.3458(5) 0.3445(2) 0.0787(14) Uiso 1.00 1 d D . .
C(28) C 0.3353(5) 0.3408(6) 0.3234(2) 0.0861(15) Uiso 1.00 1 d D . .
C(29) C 0.2921(6) 0.3626(6) 0.3268(2) 0.0891(15) Uiso 1.00 1 d D . .
C(30) C 0.2884(6) 0.3871(6) 0.3514(2) 0.0861(15) Uiso 1.00 1 d D . .
C(31) C 0.3295(5) 0.3926(5) 0.3720(2) 0.0787(14) Uiso 1.00 1 d D . .
H(27) H 0.4053 0.3316 0.3419 0.094 Uiso 1.00 1 c R . .
H(28) H 0.3378 0.3228 0.3068 0.103 Uiso 1.00 1 c R . .
H(30) H 0.2574 0.4003 0.3541 0.103 Uiso 1.00 1 c R . .
H(31) H 0.3280 0.4119 0.3884 0.094 Uiso 1.00 1 c R . .
C(32) C 0.2507(6) 0.3614(6) 0.3039(2) 0.1011(18) Uiso 1.00 1 d D . .
C(33) C 0.2329(7) 0.4085(7) 0.3014(3) 0.114(2) Uiso 1.00 1 d D . .
C(34) C 0.1962(8) 0.4070(9) 0.2796(3) 0.138(2) Uiso 1.00 1 d D . .
C(35) C 0.1739(9) 0.3538(8) 0.2630(4) 0.150(2) Uiso 1.00 1 d D . .
N(2) N 0.1902(7) 0.3059(7) 0.2641(3) 0.138(2) Uiso 1.00 1 d D . .
C(37) C 0.2286(7) 0.3103(7) 0.2859(2) 0.114(2) Uiso 1.00 1 d D . .
H(33) H 0.2458 0.4414 0.3145 0.137 Uiso 1.00 1 c R . .
H(34) H 0.1868 0.4407 0.2764 0.165 Uiso 1.00 1 c R . .
H(35) H 0.1444 0.3498 0.2494 0.180 Uiso 1.00 1 c R . .
H(37) H 0.2397 0.2777 0.2886 0.137 Uiso 1.00 1 c R . .
C(38) C 0.3539(5) 0.2556(4) 0.3976(2) 0.0801(18) Uiso 1.00 1 d D . .
C(39) C 0.3704(6) 0.2124(5) 0.3870(2) 0.0834(18) Uiso 1.00 1 d D . .
C(40) C 0.3232(5) 0.1503(6) 0.3794(2) 0.091(2) Uiso 1.00 1 d D . .
C(41) C 0.2586(5) 0.1293(5) 0.3840(2) 0.094(2) Uiso 1.00 1 d D . .
C(42) C 0.2408(6) 0.1714(5) 0.3947(2) 0.091(2) Uiso 1.00 1 d D . .
C(43) C 0.2890(5) 0.2336(5) 0.4013(2) 0.0833(18) Uiso 1.00 1 d D . .
C(44) C 0.2071(7) 0.0623(6) 0.3763(3) 0.126(2) Uiso 1.00 1 d D . .
H(39) H 0.4147 0.2252 0.3848 0.100 Uiso 1.00 1 c R . .
H(40) H 0.3354 0.1224 0.3711 0.109 Uiso 1.00 1 c R . .
H(42) H 0.1966 0.1582 0.3975 0.109 Uiso 1.00 1 c R . .
H(43) H 0.2766 0.2624 0.4088 0.100 Uiso 1.00 1 c R . .
H(44A) H 0.1646 0.0563 0.3808 0.151 Uiso 1.00 1 c R . .
H(44B) H 0.2139 0.0306 0.3860 0.151 Uiso 1.00 1 c R . .
H(44C) H 0.2093 0.0563 0.3571 0.151 Uiso 1.00 1 c R . .
C(45) C 0.4263(5) 0.2710(4) 0.4460(2) 0.0676(13) Uiso 1.00 1 d D . .
C(46) C 0.4604(5) 0.2392(5) 0.4459(2) 0.0710(14) Uiso 1.00 1 d D . .
C(47) C 0.4484(5) 0.1911(5) 0.4640(2) 0.0778(15) Uiso 1.00 1 d D . .
C(48) C 0.3999(5) 0.1724(5) 0.4829(2) 0.0805(16) Uiso 1.00 1 d D . .
C(49) C 0.3631(6) 0.2013(5) 0.4823(2) 0.0778(15) Uiso 1.00 1 d D . .
C(50) C 0.3742(5) 0.2476(5) 0.4633(2) 0.0710(14) Uiso 1.00 1 d D . .
H(46) H 0.4934 0.2505 0.4330 0.085 Uiso 1.00 1 c R . .
H(47) H 0.4736 0.1704 0.4635 0.093 Uiso 1.00 1 c R . .
H(49) H 0.3295 0.1894 0.4950 0.093 Uiso 1.00 1 c R . .
H(50) H 0.3453 0.2640 0.4621 0.085 Uiso 1.00 1 c R . .
C(51) C 0.3904(6) 0.1227(5) 0.5033(2) 0.0913(18) Uiso 0.766 1 d PG C 1
C(52) C 0.3324(5) 0.0918(7) 0.5173(3) 0.103(2) Uiso 0.766 1 d PG C 1
N(3) N 0.3257(5) 0.0522(6) 0.5389(2) 0.124(2) Uiso 0.766 1 d PG C 1
C(54) C 0.3768(7) 0.0435(6) 0.5464(2) 0.135(2) Uiso 0.766 1 d PG C 1
C(55) C 0.4347(6) 0.0745(7) 0.5324(3) 0.124(2) Uiso 0.766 1 d PG C 1
C(56) C 0.4415(5) 0.1140(6) 0.5109(2) 0.103(2) Uiso 0.766 1 d PG C 1
H(52) H 0.2975 0.0977 0.5122 0.123 Uiso 0.766 1 d PG C 1
H(54) H 0.3722 0.0165 0.5611 0.162 Uiso 0.766 1 d PG C 1
H(55) H 0.4697 0.0685 0.5375 0.149 Uiso 0.766 1 d PG C 1
H(56) H 0.4811 0.1351 0.5013 0.123 Uiso 0.766 1 d PG C 1
C(51A) C 0.394(2) 0.1295(17) 0.5060(6) 0.0913(18) Uiso 0.234 1 d PG C 2
C(52A) C 0.363(2) 0.129(2) 0.5296(8) 0.103(2) Uiso 0.234 1 d PG C 2
C(53A) C 0.357(2) 0.088(2) 0.5502(6) 0.124(2) Uiso 0.234 1 d PG C 2
C(54A) C 0.382(2) 0.0468(19) 0.5473(7) 0.135(2) Uiso 0.234 1 d PG C 2
N(3A) N 0.413(2) 0.0471(18) 0.5237(9) 0.124(2) Uiso 0.234 1 d PG C 2
C(56A) C 0.419(2) 0.088(2) 0.5030(6) 0.103(2) Uiso 0.234 1 d PG C 2
H(52A) H 0.3458 0.1572 0.5316 0.123 Uiso 0.234 1 d PG C 2
H(53A) H 0.3363 0.0876 0.5664 0.149 Uiso 0.234 1 d PG C 2
H(54A) H 0.3786 0.0185 0.5614 0.162 Uiso 0.234 1 d PG C 2
H(56A) H 0.4397 0.0887 0.4869 0.123 Uiso 0.234 1 d PG C 2
C(57) C 0.5281(6) 0.3934(7) 0.4612(2) 0.116(2) Uiso 1.00 1 d D . .
C(58) C 0.5877(7) 0.3962(7) 0.4608(3) 0.121(2) Uiso 1.00 1 d D . .
C(59) C 0.6195(8) 0.3985(8) 0.4846(3) 0.131(2) Uiso 1.00 1 d D . .
C(60) C 0.5909(8) 0.3963(8) 0.5087(3) 0.136(2) Uiso 1.00 1 d D . .
C(61) C 0.5301(7) 0.3899(8) 0.5105(3) 0.131(2) Uiso 1.00 1 d D . .
C(62) C 0.5003(8) 0.3904(7) 0.4863(2) 0.121(2) Uiso 1.00 1 d D . .
C(63) C 0.6231(10) 0.3961(11) 0.5343(3) 0.182(3) Uiso 1.00 1 d D . .
H(58) H 0.6069 0.3964 0.4442 0.145 Uiso 1.00 1 c R . .
H(59) H 0.6607 0.4015 0.4841 0.157 Uiso 1.00 1 c R . .
H(61) H 0.5096 0.3854 0.5272 0.157 Uiso 1.00 1 c R . .
H(62) H 0.4597 0.3885 0.4869 0.145 Uiso 1.00 1 c R . .
H(63A) H 0.6644 0.3985 0.5304 0.219 Uiso 1.00 1 c R . .
H(63B) H 0.5952 0.3563 0.5442 0.219 Uiso 1.00 1 c R . .
H(63C) H 0.6308 0.4335 0.5452 0.219 Uiso 1.00 1 c R . .
Br(1) Br 0.64362(19) 0.3261(2) 0.41226(6) 0.094(2) Uiso 0.333 1 d PG D -1
Br(2) Br 0.5998(3) 0.1583(2) 0.32422(9) 0.115(2) Uiso 0.333 1 d PG D -1
Br(3) Br 0.5249(2) 0.3500(2) 0.31780(8) 0.117(2) Uiso 0.333 1 d PG D -1
C(81) C 0.61236(13) 0.2985(2) 0.37713(6) 0.070(10) Uiso 0.333 1 d PG D -1
C(82) C 0.61670(16) 0.24783(19) 0.36564(6) 0.070(10) Uiso 0.333 1 d PG D -1
C(83) C 0.59378(18) 0.22752(16) 0.33993(7) 0.073(12) Uiso 0.333 1 d PG D -1
C(84) C 0.56648(15) 0.25788(16) 0.32569(6) 0.041(8) Uiso 0.333 1 d PG D -1
C(85) C 0.56213(16) 0.30858(19) 0.33718(6) 0.043(9) Uiso 0.333 1 d PG D -1
C(86) C 0.58507(15) 0.3289(2) 0.36290(6) 0.055(9) Uiso 0.333 1 d PG D -1
C(87) C 0.6462(2) 0.2149(2) 0.38104(8) 0.095(13) Uiso 0.333 1 d PG D -1
C(88) C 0.5415(2) 0.2358(2) 0.29782(7) 0.15(2) Uiso 0.333 1 d PG D -1
C(89) C 0.5804(2) 0.3839(2) 0.37528(8) 0.073(11) Uiso 0.333 1 d PG D -1
H(87A) H 0.6928 0.2368 0.3776 0.114 Uiso 0.333 1 d PG D -1
H(87B) H 0.6263 0.1697 0.3754 0.114 Uiso 0.333 1 d PG D -1
H(87C) H 0.6387 0.2168 0.4002 0.114 Uiso 0.333 1 d PG D -1
H(88A) H 0.5763 0.2600 0.2849 0.179 Uiso 0.333 1 d PG D -1
H(88B) H 0.5056 0.2434 0.2943 0.179 Uiso 0.333 1 d PG D -1
H(88C) H 0.5265 0.1895 0.2961 0.179 Uiso 0.333 1 d PG D -1
H(89A) H 0.5392 0.3668 0.3848 0.088 Uiso 0.333 1 d PG D -1
H(89B) H 0.5827 0.4135 0.3613 0.088 Uiso 0.333 1 d PG D -1
H(89C) H 0.6162 0.4071 0.3878 0.088 Uiso 0.333 1 d PG D -1
O(1) O 0.1133(9) 0.1020(10) 0.4601(4) 0.159(6) Uiso 0.667 1 d PD E -1
C(71) C 0.1650(14) 0.1651(13) 0.4666(6) 0.170(11) Uiso 0.667 1 d PD E -1
O(2) O 0.1338(10) 0.1882(10) 0.2331(4) 0.248(8) Uiso 1.00 1 d . . .
O(3) O 0.0448(12) 0.0911(12) 0.2641(5) 0.291(10) Uiso 1.00 1 d . . .
O(4) O 0.030(3) 0.061(2) 0.3536(13) 0.28(3) Uiso 0.333 1 d PD F -1
C(74) C 0.0000 0.0000 0.3412(18) 0.33(3) Uiso 1.00 3 d SP . .
O(5) O 0.0614(16) 0.0993(16) 0.4038(6) 0.132(11) Uiso 0.333 1 d PD G -1
C(75) C 0.081(2) 0.062(2) 0.4181(8) 0.106(14) Uiso 0.333 1 d PD G -1
O(6) O 0.049(2) -0.008(2) 0.4900(8) 0.169(14) Uiso 0.333 1 d P H -1

loop_
_atom_type_symbol
_atom_type_description
_atom_type_scat_dispersion_real
_atom_type_scat_dispersion_imag
_atom_type_scat_source
C C 0.018 0.009
;
International Tables for Crystallography
(1992, Vol. C, Tables 4.2.6.8 and 6.1.1.4)
;
H H 0.000 0.000
;
International Tables for Crystallography
(1992, Vol. C, Table 6.1.1.4)
;
Br Br -0.676 1.280
;
International Tables for Crystallography
(1992, Vol. C, Tables 4.2.6.8 and 6.1.1.4)
;
N N 0.031 0.018
;
International Tables for Crystallography
(1992, Vol. C, Tables 4.2.6.8 and 6.1.1.4)
;
O O 0.049 0.032
;
International Tables for Crystallography
(1992, Vol. C, Tables 4.2.6.8 and 6.1.1.4)
;

loop_
_geom_angle_atom_site_label_1
_geom_angle_atom_site_label_2
_geom_angle_atom_site_label_3
_geom_angle
_geom_angle_publ_flag
C(2) C(1) C(6) 118.0(7) yes
C(1) C(2) C(3) 121.1(10) yes
C(2) C(3) C(4) 119.6(10) yes
C(3) C(4) C(5) 120.3(8) yes
C(4) C(5) C(6) 119.2(10) yes
C(5) C(6) C(1) 121.5(11) yes
C(2) C(1) C(7) 123.4(9) yes
C(6) C(1) C(7) 118.3(10) yes
C(2) C(1) C(7A) 114.5(13) yes
C(6) C(1) C(7A) 127.3(14) yes
C(1) C(2) C(19) 118.9(8) yes
C(3) C(2) C(19) 119.9(10) yes
C(2) C(3) C(26) 120.9(11) yes
C(4) C(3) C(26) 119.4(8) yes
C(3) C(4) C(38) 121.7(10) yes
C(5) C(4) C(38) 117.9(10) yes
C(4) C(5) C(45) 122.1(8) yes
C(6) C(5) C(45) 118.6(10) yes
C(1) C(6) C(57) 120.9(9) yes
C(5) C(6) C(57) 117.5(11) yes
C(1) C(7) C(8) 120.7(11) yes
C(1) C(7) C(12) 118.7(9) yes
C(8) C(7) C(12) 120.0 yes
C(7) C(8) C(9) 120.0 yes
C(8) C(9) C(10) 120.0 yes
C(9) C(10) C(11) 120.0 yes
C(9) C(10) C(13) 120.3(12) yes
C(11) C(10) C(13) 119.6(13) yes
C(10) C(11) C(12) 120.0 yes
C(7) C(12) C(11) 120.0 yes
C(10) C(13) C(14) 121.7(15) yes
C(10) C(13) C(18) 118.3(14) yes
C(14) C(13) C(18) 120.0 yes
C(13) C(14) C(15) 120.0 yes
C(14) C(15) C(16) 120.0 yes
N(1) C(16) C(15) 120.0 yes
C(16) N(1) C(18) 120.0 yes
N(1) C(18) C(13) 120.0 yes
C(1) C(7A) C(8A) 110(2) yes
C(1) C(7A) C(12A) 129(2) yes
C(8A) C(7A) C(12A) 120.0 yes
C(7A) C(8A) C(9A) 120.0 yes
C(8A) C(9A) C(10A) 120.0 yes
C(9A) C(10A) C(11A) 120.0 yes
C(9A) C(10A) C(13A) 123(2) yes
C(11A) C(10A) C(13A) 117(2) yes
C(10A) C(11A) C(12A) 120.0 yes
C(7A) C(12A) C(11A) 120.0 yes
C(10A) C(13A) C(14A) 118(2) yes
C(10A) C(13A) C(18A) 122(3) yes
C(14A) C(13A) C(18A) 120.0 yes
N(1A) C(14A) C(13A) 120.0 yes
C(14A) N(1A) C(16A) 120.0 yes
N(1A) C(16A) C(17A) 120.0 yes
C(16A) C(17A) C(18A) 120.0 yes
C(13A) C(18A) C(17A) 120.0 yes
C(2) C(19) C(20) 121.4(13) yes
C(2) C(19) C(24) 121.7(11) yes
C(20) C(19) C(24) 116.9(12) yes
C(19) C(20) C(21) 121.9(15) yes
C(20) C(21) C(22) 120.5(13) yes
C(21) C(22) C(23) 118.5(14) yes
C(21) C(22) C(25) 121.0(13) yes
C(23) C(22) C(25) 120.5(16) yes
C(22) C(23) C(24) 120.8(16) yes
C(19) C(24) C(23) 121.3(13) yes
C(3) C(26) C(27) 122.3(13) yes
C(3) C(26) C(31) 120.0(11) yes
C(27) C(26) C(31) 117.6(12) yes
C(26) C(27) C(28) 122.7(15) yes
C(27) C(28) C(29) 118.7(13) yes
C(28) C(29) C(30) 119.4(13) yes
C(28) C(29) C(32) 120.1(12) yes
C(30) C(29) C(32) 120.5(15) yes
C(29) C(30) C(31) 120.8(15) yes
C(26) C(31) C(30) 120.8(12) yes
C(29) C(32) C(33) 120.9(13) yes
C(29) C(32) C(37) 118.0(16) yes
C(33) C(32) C(37) 121.0(15) yes
C(32) C(33) C(34) 119.7(16) yes
C(33) C(34) C(35) 116(2) yes
N(2) C(35) C(34) 127(2) yes
C(35) N(2) C(37) 114.5(15) yes
N(2) C(37) C(32) 121.3(18) yes
C(4) C(38) C(39) 120.0(10) yes
C(4) C(38) C(43) 123.0(12) yes
C(39) C(38) C(43) 117.0(9) yes
C(38) C(39) C(40) 121.1(13) yes
C(39) C(40) C(41) 120.4(14) yes
C(40) C(41) C(42) 119.5(10) yes
C(40) C(41) C(44) 121.1(14) yes
C(42) C(41) C(44) 119.4(12) yes
C(41) C(42) C(43) 118.7(13) yes
C(38) C(43) C(42) 123.2(14) yes
C(5) C(45) C(46) 123.7(10) yes
C(5) C(45) C(50) 120.0(13) yes
C(46) C(45) C(50) 116.3(11) yes
C(45) C(46) C(47) 122.0(12) yes
C(46) C(47) C(48) 120.8(15) yes
C(47) C(48) C(49) 117.9(12) yes
C(47) C(48) C(51) 119.7(14) yes
C(49) C(48) C(51) 122.4(11) yes
C(48) C(49) C(50) 120.5(12) yes
C(45) C(50) C(49) 121.9(14) yes
C(48) C(51) C(52) 118.9(15) yes
C(48) C(51) C(56) 120.5(11) yes
C(52) C(51) C(56) 120.0 yes
N(3) C(52) C(51) 120.0 yes
C(52) N(3) C(54) 120.0 yes
N(3) C(54) C(55) 120.0 yes
C(54) C(55) C(56) 120.0 yes
C(51) C(56) C(55) 120.0 yes
C(47) C(48) C(51A) 122(2) yes
C(49) C(48) C(51A) 119(2) yes
C(48) C(51A) C(52A) 122(4) yes
C(52A) C(51A) C(56A) 120.0 yes
C(51A) C(52A) C(53A) 120.0 yes
C(52A) C(53A) C(54A) 120.0 yes
N(3A) C(54A) C(53A) 120.0 yes
C(54A) N(3A) C(56A) 120.0 yes
N(3A) C(56A) C(51A) 120.0 yes
C(6) C(57) C(58) 122.1(13) yes
C(6) C(57) C(62) 120.3(15) yes
C(58) C(57) C(62) 117.5(15) yes
C(57) C(58) C(59) 120.7(16) yes
C(58) C(59) C(60) 119.8(19) yes
C(59) C(60) C(61) 122.4(17) yes
C(59) C(60) C(63) 120(2) yes
C(61) C(60) C(63) 117.1(17) yes
C(60) C(61) C(62) 116.6(16) yes
C(57) C(62) C(61) 122.9(18) yes
Br(1) C(81) C(82) 120.0 yes
Br(1) C(81) C(86) 120.0 yes
C(82) C(81) C(86) 120.0 yes
C(81) C(82) C(83) 120.0 yes
C(81) C(82) C(87) 120.1 yes
C(83) C(82) C(87) 119.9 yes
Br(2) C(83) C(82) 120.0 yes
Br(2) C(83) C(84) 120.0 yes
C(82) C(83) C(84) 120.0 yes
C(83) C(84) C(85) 120.0 yes
C(83) C(84) C(88) 120.0 yes
C(85) C(84) C(88) 120.0 yes
Br(3) C(85) C(84) 120.1 yes
Br(3) C(85) C(86) 119.9 yes
C(84) C(85) C(86) 120.0 yes
C(81) C(86) C(85) 120.0 yes
C(81) C(86) C(89) 120.2 yes
C(85) C(86) C(89) 119.9 yes

loop_
_geom_bond_atom_site_label_1
_geom_bond_atom_site_label_2
_geom_bond_distance
_geom_bond_publ_flag
C(1) C(2) 1.415(16) yes
C(2) C(3) 1.412(12) yes
C(3) C(4) 1.412(16) yes
C(4) C(5) 1.404(17) yes
C(5) C(6) 1.417(13) yes
C(6) C(1) 1.415(15) yes
C(1) C(7) 1.490(10) yes
C(7) C(8) 1.390 yes
C(8) C(9) 1.390 yes
C(9) C(10) 1.390 yes
C(10) C(11) 1.390 yes
C(11) C(12) 1.390 yes
C(12) C(7) 1.390 yes
C(10) C(13) 1.496(13) yes
C(13) C(14) 1.390 yes
C(14) C(15) 1.390 yes
C(15) C(16) 1.390 yes
C(16) N(1) 1.390 yes
N(1) C(18) 1.390 yes
C(18) C(13) 1.390 yes
C(1) C(7A) 1.490(16) yes
C(7A) C(8A) 1.39(4) yes
C(8A) C(9A) 1.390 yes
C(9A) C(10A) 1.390 yes
C(10A) C(11A) 1.390 yes
C(11A) C(12A) 1.390 yes
C(12A) C(7A) 1.390 yes
C(10A) C(13A) 1.51(2) yes
C(13A) C(14A) 1.390 yes
C(14A) N(1A) 1.390 yes
N(1A) C(16A) 1.390 yes
C(16A) C(17A) 1.390 yes
C(17A) C(18A) 1.390 yes
C(18A) C(13A) 1.390 yes
C(2) C(19) 1.490(17) yes
C(19) C(20) 1.386(17) yes
C(20) C(21) 1.37(2) yes
C(21) C(22) 1.38(2) yes
C(22) C(23) 1.371(18) yes
C(23) C(24) 1.38(2) yes
C(24) C(19) 1.38(2) yes
C(22) C(25) 1.50(2) yes
C(3) C(26) 1.490(16) yes
C(26) C(27) 1.387(16) yes
C(27) C(28) 1.386(19) yes
C(28) C(29) 1.38(2) yes
C(29) C(30) 1.384(19) yes
C(30) C(31) 1.386(19) yes
C(31) C(26) 1.37(2) yes
C(29) C(32) 1.51(2) yes
C(32) C(33) 1.39(2) yes
C(33) C(34) 1.39(2) yes
C(34) C(35) 1.39(2) yes
C(35) N(2) 1.38(3) yes
N(2) C(37) 1.40(2) yes
C(37) C(32) 1.39(2) yes
C(4) C(38) 1.490(12) yes
C(38) C(39) 1.38(2) yes
C(39) C(40) 1.393(15) yes
C(40) C(41) 1.382(18) yes
C(41) C(42) 1.38(2) yes
C(42) C(43) 1.391(14) yes
C(43) C(38) 1.378(16) yes
C(41) C(44) 1.500(15) yes
C(5) C(45) 1.490(16) yes
C(45) C(46) 1.37(2) yes
C(46) C(47) 1.376(18) yes
C(47) C(48) 1.384(17) yes
C(48) C(49) 1.36(2) yes
C(49) C(50) 1.380(17) yes
C(50) C(45) 1.385(15) yes
C(48) C(51) 1.498(18) yes
C(51) C(52) 1.390 yes
C(52) N(3) 1.390 yes
N(3) C(54) 1.390 yes
C(54) C(55) 1.390 yes
C(55) C(56) 1.390 yes
C(56) C(51) 1.390 yes
C(48) C(51A) 1.50(4) yes
C(51A) C(52A) 1.390 yes
C(52A) C(53A) 1.390 yes
C(53A) C(54A) 1.390 yes
C(54A) N(3A) 1.390 yes
N(3A) C(56A) 1.390 yes
C(56A) C(51A) 1.390 yes
C(6) C(57) 1.491(19) yes
C(57) C(58) 1.39(2) yes
C(58) C(59) 1.40(2) yes
C(59) C(60) 1.38(2) yes
C(60) C(61) 1.38(2) yes
C(61) C(62) 1.41(2) yes
C(62) C(57) 1.41(2) yes
C(60) C(63) 1.50(2) yes
C(81) C(82) 1.391 yes
C(82) C(83) 1.390 yes
C(83) C(84) 1.391 yes
C(84) C(85) 1.392 yes
C(85) C(86) 1.390 yes
C(86) C(81) 1.391 yes
C(81) Br(1) 1.898 yes
C(82) C(87) 1.506 yes
C(83) Br(2) 1.901 yes
C(84) C(88) 1.507 yes
C(85) Br(3) 1.897 yes
C(86) C(89) 1.507 yes
O(1) C(71) 1.43(2) yes
O(4) C(74) 1.41(7) yes
O(5) C(75) 1.40(7) yes
